data_7030375
loop_
_publ_author_name
'Cooper, Oliver J.'
'Mills, David P.'
'Lewis, William'
'Blake, Alexander J.'
'Liddle, Stephen T.'

_publ_section_title
;
 Reactivity of the uranium(iv) carbene complex
 [U(BIPM(TMS))(Cl)(\m-Cl)2Li(THF)2] (BIPM(TMS) = {C(PPh2NSiMe3)2}) towards
 carbonyl and heteroallene substrates: metallo-Wittig, adduct formation,
 C-F bond activation, and [2 + 2]-cycloaddition reactions.
;
_journal_issue 38
_journal_name_full 'Dalton transactions (Cambridge, England : 2003)'
_journal_page_first 14275
_journal_page_last 14283
_journal_paper_doi 10.1039/c4dt00909f
_journal_volume 43
_journal_year 2014
_chemical_formula_moiety 'C84 H104 Cl4 N4 O2 P4 Si4 U2, 2 C7 H8'
_chemical_formula_sum 'C98 H120 Cl4 N4 O2 P4 Si4 U2'
_chemical_formula_weight 2240.08
_chemical_name_systematic
; 
 ? 
;
_space_group_IT_number 2
_symmetry_cell_setting triclinic
_symmetry_space_group_name_Hall '-P 1'
_symmetry_space_group_name_H-M 'P -1'
_atom_sites_solution_hydrogens 'geom, Me from difmap'
_atom_sites_solution_primary direct
_atom_sites_solution_secondary difmap
_audit_creation_method 'enCIFer editing of SHELXL97 CIF output'
_cell_angle_alpha 104.9723(18)
_cell_angle_beta 91.5936(17)
_cell_angle_gamma 106.7706(17)
_cell_formula_units_Z 1
_cell_length_a 12.6232(3)
_cell_length_b 14.1448(3)
_cell_length_c 14.8645(3)
_cell_measurement_reflns_used 15978
_cell_measurement_temperature 90(2)
_cell_measurement_theta_max 74.3
_cell_measurement_theta_min 3.39
_cell_volume 2439.86(10)
_computing_cell_refinement
;
CrysAlisPro, Oxford Diffraction Ltd.,
Version 1.171.33.55 (release 05-01-2010 CrysAlis171 .NET)
(compiled Jan  5 2010,16:28:46)
;
_computing_data_collection
;
CrysAlisPro, Oxford Diffraction Ltd.,
Version 1.171.33.55 (release 05-01-2010 CrysAlis171 .NET)
(compiled Jan  5 2010,16:28:46)
;
_computing_data_reduction
;
CrysAlisPro, Oxford Diffraction Ltd.,
Version 1.171.33.55 (release 05-01-2010 CrysAlis171 .NET)
(compiled Jan  5 2010,16:28:46)
;
_computing_molecular_graphics 'SHELXTL (Sheldrick, 2008)'
_computing_publication_material 'enCIFer (Allen et al., 2004); PLATON (Spek, 2009)'
_computing_structure_refinement 'SHELXL97 (Sheldrick, 2008)'
_computing_structure_solution 'SHELXTL (Sheldrick, 2008)'
_diffrn_ambient_temperature 90(2)
_diffrn_detector_area_resol_mean 10.3613
_diffrn_measured_fraction_theta_full 0.999
_diffrn_measured_fraction_theta_max 0.999
_diffrn_measurement_device_type 'SuperNova, Single source at offset), Atlas'
_diffrn_measurement_method '\w scans'
_diffrn_radiation_monochromator mirror
_diffrn_radiation_source 'SuperNova (Cu) X-ray Source'
_diffrn_radiation_type 'Cu K\a'
_diffrn_radiation_wavelength 1.5418
_diffrn_reflns_av_R_equivalents 0.0239
_diffrn_reflns_av_sigmaI/netI 0.0230
_diffrn_reflns_limit_h_max 14
_diffrn_reflns_limit_h_min -15
_diffrn_reflns_limit_k_max 11
_diffrn_reflns_limit_k_min -16
_diffrn_reflns_limit_l_max 17
_diffrn_reflns_limit_l_min -15
_diffrn_reflns_number 16881
_diffrn_reflns_theta_full 67.50
_diffrn_reflns_theta_max 67.50
_diffrn_reflns_theta_min 3.40
_diffrn_standards_decay_% 0
_diffrn_standards_number 0
_exptl_absorpt_coefficient_mu 11.744
_exptl_absorpt_correction_T_max 0.77
_exptl_absorpt_correction_T_min 0.27
_exptl_absorpt_correction_type analytical
_exptl_absorpt_process_details
;
CrysAlisPro, Oxford Diffraction Ltd.,
Version 1.171.33.55 (release 05-01-2010 CrysAlis171 .NET)
(compiled Jan  5 2010,16:28:46)
Analytical numeric absorption correction using a multifaceted crystal
            model based on expressions derived by R.C. Clark & J.S. Reid.
(Clark, R. C. & Reid, J. S. (1995). Acta Cryst. A51, 887-897)
;
_exptl_crystal_colour Yellow
_exptl_crystal_density_diffrn 1.525
_exptl_crystal_density_method 'not measured'
_exptl_crystal_description Plate
_exptl_crystal_F_000 1120
_exptl_crystal_size_max 0.23
_exptl_crystal_size_mid 0.10
_exptl_crystal_size_min 0.02
_refine_diff_density_max 1.098
_refine_diff_density_min -1.512
_refine_diff_density_rms 0.132
_refine_ls_extinction_method none
_refine_ls_goodness_of_fit_ref 1.141
_refine_ls_hydrogen_treatment constr
_refine_ls_matrix_type full
_refine_ls_number_parameters 542
_refine_ls_number_reflns 8769
_refine_ls_number_restraints 453
_refine_ls_restrained_S_all 1.128
_refine_ls_R_factor_all 0.0278
_refine_ls_R_factor_gt 0.0252
_refine_ls_shift/su_max 0.001
_refine_ls_shift/su_mean 0.000
_refine_ls_structure_factor_coef Fsqd
_refine_ls_weighting_details 'calc w=1/[\s^2^(Fo^2^)+(0.0256P)^2^+11.1868P] where P=(Fo^2^+2Fc^2^)/3'
_refine_ls_weighting_scheme calc
_refine_ls_wR_factor_gt 0.0605
_refine_ls_wR_factor_ref 0.0702
_reflns_number_gt 8413
_reflns_number_total 8769
_reflns_threshold_expression I>2\s(I)
_cod_data_source_file c4dt00909f1.cif
_cod_data_source_block 3
_cod_depositor_comments
;
The following automatic conversions were performed:

'_symmetry_cell_setting' value 'Triclinic' changed to 'triclinic'
according to
/usr/data/users/saulius/crontab/automatic-downloads/rss-feeds/RSC/lib/dictionaries/cif_core.dic
dictionary named 'cif_core.dic' version 2.4.2 from 2011-04-26.

Automatic conversion script
Id: cif_fix_values 2281 2013-09-26 08:29:07Z andrius 

 Adding full bibliography for 7030374--7030380.cif.
;
_cod_original_cell_volume 2439.86(8)
_cod_original_sg_symbol_H-M P-1
_cod_database_code 7030375

loop_
_symmetry_equiv_pos_as_xyz
'x, y, z'
'-x, -y, -z'

loop_
_atom_site_label
_atom_site_type_symbol
_atom_site_fract_x
_atom_site_fract_y
_atom_site_fract_z
_atom_site_U_iso_or_equiv
_atom_site_adp_type
_atom_site_occupancy
_atom_site_symmetry_multiplicity
_atom_site_calc_flag
_atom_site_refinement_flags
U1 U 0.578667(11) 0.668749(10) 0.587237(9) 0.01226(5) Uani 1 1 d U
Cl1 Cl 0.59818(8) 0.51481(7) 0.42758(7) 0.01690(19) Uani 1 1 d U
Cl2 Cl 0.44840(9) 0.71881(8) 0.47960(8) 0.0228(2) Uani 1 1 d U
N1 N 0.7416(3) 0.7690(3) 0.5321(2) 0.0142(7) Uani 1 1 d U
N2 N 0.4816(3) 0.7335(3) 0.7159(2) 0.0163(7) Uani 1 1 d U
P1 P 0.77765(8) 0.86071(8) 0.62916(7) 0.0131(2) Uani 1 1 d U
P2 P 0.58590(9) 0.83461(8) 0.76424(7) 0.0152(2) Uani 1 1 d U
Si1 Si 0.78825(10) 0.76453(9) 0.42249(8) 0.0160(2) Uani 1 1 d U
Si2 Si 0.35158(10) 0.69133(9) 0.75371(9) 0.0200(2) Uani 1 1 d U
O1 O 0.6748(3) 0.5822(2) 0.6696(2) 0.0202(6) Uani 1 1 d U
C1 C 0.6893(4) 0.8156(3) 0.7011(3) 0.0157(8) Uani 1 1 d U
C2 C 0.7707(4) 0.9820(3) 0.6126(3) 0.0155(8) Uani 1 1 d U
C3 C 0.6782(4) 0.9797(3) 0.5570(3) 0.0185(9) Uani 1 1 d U
H3A H 0.6230 0.9161 0.5280 0.022 Uiso 1 1 calc R
C4 C 0.6667(4) 1.0709(4) 0.5441(3) 0.0218(9) Uani 1 1 d U
H4A H 0.6036 1.0695 0.5068 0.026 Uiso 1 1 calc R
C5 C 0.7482(4) 1.1638(3) 0.5863(4) 0.0239(9) Uani 1 1 d U
H5A H 0.7409 1.2257 0.5770 0.029 Uiso 1 1 calc R
C6 C 0.8396(4) 1.1668(4) 0.6414(4) 0.0261(10) Uani 1 1 d U
H6A H 0.8950 1.2305 0.6699 0.031 Uiso 1 1 calc R
C7 C 0.8505(4) 1.0754(4) 0.6554(3) 0.0217(9) Uani 1 1 d U
H7A H 0.9127 1.0775 0.6942 0.026 Uiso 1 1 calc R
C8 C 0.9218(4) 0.8881(3) 0.6759(3) 0.0177(8) Uani 1 1 d U
C9 C 1.0007(4) 0.8604(4) 0.6209(3) 0.0222(9) Uani 1 1 d U
H9A H 0.9798 0.8251 0.5563 0.027 Uiso 1 1 calc R
C10 C 1.1106(4) 0.8838(4) 0.6593(4) 0.0298(10) Uani 1 1 d U
H10A H 1.1636 0.8634 0.6210 0.036 Uiso 1 1 calc R
C11 C 1.1420(4) 0.9356(4) 0.7513(4) 0.0338(11) Uani 1 1 d U
H11A H 1.2171 0.9522 0.7768 0.041 Uiso 1 1 calc R
C12 C 1.0657(5) 0.9639(5) 0.8075(4) 0.0376(12) Uani 1 1 d U
H12A H 1.0878 1.0002 0.8717 0.045 Uiso 1 1 calc R
C13 C 0.9547(4) 0.9392(4) 0.7698(4) 0.0314(11) Uani 1 1 d U
H13A H 0.9016 0.9577 0.8091 0.038 Uiso 1 1 calc R
C14 C 0.6160(4) 0.8415(4) 0.8868(3) 0.0206(9) Uani 1 1 d U
C15 C 0.6562(5) 0.7654(4) 0.9037(4) 0.0319(11) Uani 1 1 d U
H15A H 0.6736 0.7183 0.8527 0.038 Uiso 1 1 calc R
C16 C 0.6714(5) 0.7569(5) 0.9937(4) 0.0369(12) Uani 1 1 d U
H16A H 0.6971 0.7033 1.0039 0.044 Uiso 1 1 calc R
C17 C 0.6490(5) 0.8272(4) 1.0681(3) 0.0330(11) Uani 1 1 d U
H17A H 0.6608 0.8230 1.1301 0.040 Uiso 1 1 calc R
C18 C 0.6091(4) 0.9042(4) 1.0526(3) 0.0268(10) Uani 1 1 d U
H18A H 0.5924 0.9516 1.1040 0.032 Uiso 1 1 calc R
C19 C 0.5937(4) 0.9121(4) 0.9628(3) 0.0244(10) Uani 1 1 d U
H19A H 0.5678 0.9657 0.9527 0.029 Uiso 1 1 calc R
C20 C 0.5581(4) 0.9535(3) 0.7638(3) 0.0181(8) Uani 1 1 d U
C21 C 0.4645(4) 0.9522(4) 0.7089(3) 0.0197(9) Uani 1 1 d U
H21A H 0.4108 0.8886 0.6769 0.024 Uiso 1 1 calc R
C22 C 0.4509(4) 1.0435(4) 0.7016(3) 0.0227(9) Uani 1 1 d U
H22A H 0.3868 1.0424 0.6657 0.027 Uiso 1 1 calc R
C23 C 0.5302(4) 1.1376(4) 0.7463(3) 0.0239(9) Uani 1 1 d U
H23A H 0.5205 1.2000 0.7404 0.029 Uiso 1 1 calc R
C24 C 0.6233(4) 1.1391(4) 0.7995(3) 0.0239(9) Uani 1 1 d U
H24A H 0.6776 1.2028 0.8300 0.029 Uiso 1 1 calc R
C25 C 0.6373(4) 1.0479(4) 0.8081(3) 0.0233(9) Uani 1 1 d U
H25A H 0.7013 1.0496 0.8445 0.028 Uiso 1 1 calc R
C26 C 0.8652(4) 0.6671(4) 0.3893(3) 0.0229(9) Uani 1 1 d U
H26A H 0.8166 0.5994 0.3902 0.034 Uiso 1 1 calc R
H26B H 0.9316 0.6871 0.4341 0.034 Uiso 1 1 calc R
H26C H 0.8876 0.6639 0.3262 0.034 Uiso 1 1 calc R
C27 C 0.8800(4) 0.8919(4) 0.4150(3) 0.0240(10) Uani 1 1 d U
H27A H 0.8402 0.9431 0.4314 0.036 Uiso 1 1 calc R
H27B H 0.9002 0.8858 0.3510 0.036 Uiso 1 1 calc R
H27C H 0.9477 0.9136 0.4587 0.036 Uiso 1 1 calc R
C28 C 0.6690(4) 0.7295(4) 0.3308(3) 0.0239(10) Uani 1 1 d U
H28A H 0.6205 0.6600 0.3260 0.036 Uiso 1 1 calc R
H28B H 0.6972 0.7317 0.2704 0.036 Uiso 1 1 calc R
H28C H 0.6265 0.7784 0.3478 0.036 Uiso 1 1 calc R
C29 C 0.3401(5) 0.5806(4) 0.8032(4) 0.0301(11) Uani 1 1 d U
H29A H 0.3417 0.5205 0.7531 0.045 Uiso 1 1 calc R
H29B H 0.2699 0.5644 0.8310 0.045 Uiso 1 1 calc R
H29C H 0.4026 0.5985 0.8514 0.045 Uiso 1 1 calc R
C30 C 0.2413(4) 0.6562(4) 0.6542(4) 0.0299(11) Uani 1 1 d U
H30A H 0.2592 0.6100 0.5994 0.045 Uiso 1 1 calc R
H30B H 0.2376 0.7186 0.6389 0.045 Uiso 1 1 calc R
H30C H 0.1693 0.6215 0.6720 0.045 Uiso 1 1 calc R
C31 C 0.3225(4) 0.7930(4) 0.8513(4) 0.0309(11) Uani 1 1 d U
H31A H 0.3344 0.8564 0.8323 0.046 Uiso 1 1 calc R
H31B H 0.3727 0.8066 0.9077 0.046 Uiso 1 1 calc R
H31C H 0.2452 0.7689 0.8645 0.046 Uiso 1 1 calc R
C32 C 0.7369(4) 0.5551(4) 0.7168(3) 0.0224(9) Uani 1 1 d U
C33 C 0.8554(4) 0.5637(4) 0.6921(4) 0.0267(10) Uani 1 1 d U
C34 C 0.8870(5) 0.4675(5) 0.6929(4) 0.0413(13) Uani 1 1 d U
H34A H 0.8366 0.4078 0.6463 0.062 Uiso 1 1 calc R
H34B H 0.8811 0.4564 0.7552 0.062 Uiso 1 1 calc R
H34C H 0.9637 0.4764 0.6777 0.062 Uiso 1 1 calc R
C35 C 0.9352(4) 0.6611(5) 0.7623(4) 0.0349(12) Uani 1 1 d U
H35A H 0.9069 0.7195 0.7664 0.052 Uiso 1 1 calc R
H35B H 1.0094 0.6760 0.7408 0.052 Uiso 1 1 calc R
H35C H 0.9399 0.6492 0.8242 0.052 Uiso 1 1 calc R
C36 C 0.8646(5) 0.5794(4) 0.5940(4) 0.0301(11) Uani 1 1 d U
H36A H 0.8116 0.5208 0.5483 0.045 Uiso 1 1 calc R
H36B H 0.9404 0.5849 0.5777 0.045 Uiso 1 1 calc R
H36C H 0.8477 0.6427 0.5934 0.045 Uiso 1 1 calc R
C37 C 0.6921(4) 0.5143(4) 0.7950(3) 0.0245(9) Uani 1 1 d U
C38 C 0.5777(4) 0.4709(4) 0.7880(4) 0.0335(11) Uani 1 1 d U
H38A H 0.5322 0.4694 0.7354 0.040 Uiso 1 1 calc R
C39 C 0.5289(5) 0.4294(5) 0.8582(4) 0.0423(13) Uani 1 1 d U
H39A H 0.4506 0.3982 0.8519 0.051 Uiso 1 1 calc R
C40 C 0.5922(5) 0.4331(4) 0.9353(4) 0.0354(12) Uani 1 1 d U
H40A H 0.5585 0.4034 0.9820 0.042 Uiso 1 1 calc R
C41 C 0.7059(5) 0.4803(5) 0.9453(4) 0.0370(12) Uani 1 1 d U
H41A H 0.7496 0.4855 1.0004 0.044 Uiso 1 1 calc R
C42 C 0.7569(5) 0.5201(5) 0.8761(4) 0.0363(12) Uani 1 1 d U
H42A H 0.8353 0.5512 0.8833 0.044 Uiso 1 1 calc R
C43 C 0.9264(7) 1.1337(7) 1.0025(5) 0.0648(18) Uani 1 1 d U
H43A H 0.9403 1.0716 0.9644 0.097 Uiso 1 1 calc R
H43B H 0.8465 1.1194 1.0083 0.097 Uiso 1 1 calc R
H43C H 0.9674 1.1546 1.0650 0.097 Uiso 1 1 calc R
C44 C 0.9646(6) 1.2190(6) 0.9562(5) 0.0531(14) Uani 1 1 d U
C45 C 0.9068(7) 1.2887(8) 0.9627(6) 0.0714(19) Uani 1 1 d U
H45A H 0.8415 1.2820 0.9939 0.086 Uiso 1 1 calc R
C46 C 0.9458(8) 1.3693(8) 0.9229(7) 0.079(2) Uani 1 1 d U
H46A H 0.9090 1.4203 0.9307 0.095 Uiso 1 1 calc R
C47 C 1.0368(6) 1.3774(7) 0.8720(5) 0.0637(17) Uani 1 1 d U
H47A H 1.0600 1.4306 0.8420 0.076 Uiso 1 1 calc R
C48 C 1.0909(6) 1.3074(7) 0.8665(5) 0.0592(16) Uani 1 1 d U
H48A H 1.1552 1.3124 0.8340 0.071 Uiso 1 1 calc R
C49 C 1.0545(6) 1.2291(7) 0.9069(5) 0.0611(17) Uani 1 1 d U
H49A H 1.0935 1.1798 0.9005 0.073 Uiso 1 1 calc R

loop_
_atom_site_aniso_label
_atom_site_aniso_U_11
_atom_site_aniso_U_22
_atom_site_aniso_U_33
_atom_site_aniso_U_23
_atom_site_aniso_U_13
_atom_site_aniso_U_12
U1 0.01233(8) 0.00942(7) 0.01385(7) 0.00143(5) 0.00186(5) 0.00312(5)
Cl1 0.0166(5) 0.0114(5) 0.0195(5) 0.0009(4) 0.0063(4) 0.0021(4)
Cl2 0.0186(5) 0.0238(6) 0.0280(5) 0.0086(4) -0.0007(4) 0.0084(4)
N1 0.0116(16) 0.0120(17) 0.0172(16) 0.0037(13) 0.0022(13) 0.0014(13)
N2 0.0187(17) 0.0101(17) 0.0191(17) 0.0014(13) 0.0049(14) 0.0050(14)
P1 0.0114(5) 0.0111(5) 0.0156(5) 0.0024(4) -0.0004(4) 0.0030(4)
P2 0.0166(5) 0.0135(5) 0.0143(5) 0.0010(4) 0.0017(4) 0.0052(4)
Si1 0.0163(5) 0.0149(6) 0.0158(5) 0.0042(4) 0.0030(4) 0.0031(4)
Si2 0.0172(6) 0.0177(6) 0.0223(6) 0.0011(5) 0.0065(5) 0.0047(5)
O1 0.0251(16) 0.0142(15) 0.0228(15) 0.0039(12) -0.0030(12) 0.0098(13)
C1 0.0197(19) 0.0087(18) 0.0185(19) 0.0056(15) 0.0002(15) 0.0029(15)
C2 0.020(2) 0.0079(18) 0.019(2) 0.0026(15) 0.0036(16) 0.0059(16)
C3 0.020(2) 0.0101(19) 0.022(2) 0.0011(16) -0.0024(16) 0.0030(16)
C4 0.024(2) 0.025(2) 0.021(2) 0.0084(18) 0.0033(17) 0.0128(18)
C5 0.029(2) 0.010(2) 0.037(2) 0.0086(18) 0.0094(19) 0.0097(18)
C6 0.024(2) 0.010(2) 0.041(3) 0.0045(19) 0.0060(19) 0.0015(17)
C7 0.017(2) 0.017(2) 0.027(2) 0.0039(17) -0.0016(17) 0.0017(17)
C8 0.0155(19) 0.014(2) 0.024(2) 0.0054(16) -0.0029(16) 0.0041(16)
C9 0.016(2) 0.023(2) 0.030(2) 0.0108(18) 0.0020(17) 0.0072(18)
C10 0.019(2) 0.030(3) 0.044(3) 0.018(2) 0.000(2) 0.006(2)
C11 0.022(2) 0.035(3) 0.045(3) 0.016(2) -0.010(2) 0.006(2)
C12 0.034(3) 0.040(3) 0.030(3) 0.005(2) -0.012(2) 0.003(2)
C13 0.024(2) 0.037(3) 0.029(2) 0.003(2) -0.0033(19) 0.009(2)
C14 0.023(2) 0.022(2) 0.0180(19) 0.0046(17) 0.0042(16) 0.0096(18)
C15 0.050(3) 0.029(3) 0.023(2) 0.0034(19) 0.007(2) 0.025(2)
C16 0.061(3) 0.037(3) 0.025(2) 0.012(2) 0.005(2) 0.031(3)
C17 0.046(3) 0.042(3) 0.017(2) 0.012(2) 0.005(2) 0.019(2)
C18 0.032(2) 0.035(3) 0.016(2) 0.0040(19) 0.0058(18) 0.016(2)
C19 0.026(2) 0.028(2) 0.020(2) 0.0034(18) 0.0010(18) 0.0121(19)
C20 0.024(2) 0.0134(19) 0.0169(19) -0.0001(16) 0.0026(16) 0.0092(17)
C21 0.022(2) 0.019(2) 0.016(2) 0.0017(16) 0.0016(16) 0.0077(17)
C22 0.024(2) 0.030(2) 0.019(2) 0.0065(18) 0.0069(17) 0.0147(19)
C23 0.031(2) 0.021(2) 0.025(2) 0.0073(18) 0.0069(18) 0.0146(19)
C24 0.028(2) 0.012(2) 0.030(2) 0.0015(18) 0.0028(18) 0.0062(18)
C25 0.023(2) 0.023(2) 0.024(2) 0.0032(18) -0.0004(17) 0.0084(18)
C26 0.024(2) 0.019(2) 0.024(2) 0.0040(18) 0.0073(18) 0.0055(19)
C27 0.029(3) 0.017(2) 0.026(2) 0.0073(19) 0.0086(19) 0.0064(19)
C28 0.026(2) 0.020(2) 0.023(2) 0.0067(19) -0.0007(18) 0.0048(19)
C29 0.034(3) 0.026(3) 0.027(3) 0.005(2) 0.011(2) 0.005(2)
C30 0.023(2) 0.032(3) 0.032(3) 0.001(2) 0.001(2) 0.011(2)
C31 0.029(3) 0.029(3) 0.031(3) 0.001(2) 0.015(2) 0.009(2)
C32 0.030(2) 0.016(2) 0.021(2) 0.0031(17) -0.0016(17) 0.0101(18)
C33 0.024(2) 0.030(2) 0.031(2) 0.0124(19) 0.0043(18) 0.0125(19)
C34 0.043(3) 0.048(3) 0.050(3) 0.027(3) 0.019(3) 0.028(3)
C35 0.024(2) 0.046(3) 0.033(3) 0.014(2) -0.002(2) 0.007(2)
C36 0.034(3) 0.029(3) 0.029(2) 0.009(2) 0.008(2) 0.011(2)
C37 0.028(2) 0.025(2) 0.024(2) 0.0082(18) 0.0001(18) 0.0122(19)
C38 0.029(2) 0.041(3) 0.026(2) 0.012(2) -0.0057(19) 0.003(2)
C39 0.034(3) 0.052(3) 0.031(3) 0.014(2) -0.003(2) -0.003(2)
C40 0.042(3) 0.039(3) 0.028(2) 0.016(2) 0.008(2) 0.011(2)
C41 0.034(3) 0.053(3) 0.030(3) 0.020(2) 0.002(2) 0.016(2)
C42 0.031(3) 0.050(3) 0.037(3) 0.021(2) 0.003(2) 0.018(2)
C43 0.077(5) 0.074(5) 0.045(4) 0.013(3) 0.007(3) 0.029(4)
C44 0.053(3) 0.077(4) 0.036(3) 0.016(3) 0.004(2) 0.031(3)
C45 0.064(4) 0.108(5) 0.076(4) 0.054(4) 0.034(3) 0.050(4)
C46 0.081(4) 0.112(5) 0.092(5) 0.062(4) 0.033(4) 0.070(4)
C47 0.058(4) 0.103(5) 0.053(4) 0.043(4) 0.014(3) 0.039(4)
C48 0.046(3) 0.084(4) 0.053(4) 0.018(3) 0.014(3) 0.030(3)
C49 0.057(4) 0.074(4) 0.059(4) 0.013(3) 0.017(3) 0.033(3)

loop_
_atom_type_symbol
_atom_type_description
_atom_type_scat_dispersion_real
_atom_type_scat_dispersion_imag
_atom_type_scat_source
C C 0.0181 0.0091 'International Tables Vol C Tables 4.2.6.8 and 6.1.1.4'
H H 0.0000 0.0000 'International Tables Vol C Tables 4.2.6.8 and 6.1.1.4'
N N 0.0311 0.0180 'International Tables Vol C Tables 4.2.6.8 and 6.1.1.4'
O O 0.0492 0.0322 'International Tables Vol C Tables 4.2.6.8 and 6.1.1.4'
Si Si 0.2541 0.3302 'International Tables Vol C Tables 4.2.6.8 and 6.1.1.4'
P P 0.2955 0.4335 'International Tables Vol C Tables 4.2.6.8 and 6.1.1.4'
Cl Cl 0.3639 0.7018 'International Tables Vol C Tables 4.2.6.8 and 6.1.1.4'
U U -4.3638 13.4090 'International Tables Vol C Tables 4.2.6.8 and 6.1.1.4'

loop_
_geom_angle_atom_site_label_1
_geom_angle_atom_site_label_2
_geom_angle_atom_site_label_3
_geom_angle
_geom_angle_site_symmetry_1
_geom_angle_site_symmetry_3
C1 U1 N2 65.59(14) . .
C1 U1 N1 65.37(13) . .
N2 U1 N1 126.11(12) . .
C1 U1 O1 82.37(12) . .
N2 U1 O1 97.04(11) . .
N1 U1 O1 97.34(11) . .
C1 U1 Cl2 110.40(10) . .
N2 U1 Cl2 86.83(9) . .
N1 U1 Cl2 90.22(9) . .
O1 U1 Cl2 167.05(8) . .
C1 U1 Cl1 140.17(10) . 2_666
N2 U1 Cl1 81.20(9) . 2_666
N1 U1 Cl1 152.49(8) . 2_666
O1 U1 Cl1 80.48(8) . 2_666
Cl2 U1 Cl1 87.95(3) . 2_666
C1 U1 Cl1 140.56(11) . .
N2 U1 Cl1 152.62(9) . .
N1 U1 Cl1 80.83(8) . .
O1 U1 Cl1 82.44(7) . .
Cl2 U1 Cl1 88.44(3) . .
Cl1 U1 Cl1 71.69(3) 2_666 .
U1 Cl1 U1 108.31(3) 2_666 .
P1 N1 Si1 129.9(2) . .
P1 N1 U1 94.54(15) . .
Si1 N1 U1 134.04(18) . .
P2 N2 Si2 129.4(2) . .
P2 N2 U1 94.47(16) . .
Si2 N2 U1 136.01(19) . .
N1 P1 C1 103.2(2) . .
N1 P1 C2 111.62(19) . .
C1 P1 C2 114.1(2) . .
N1 P1 C8 112.73(19) . .
C1 P1 C8 111.1(2) . .
C2 P1 C8 104.4(2) . .
N2 P2 C1 103.4(2) . .
N2 P2 C20 112.8(2) . .
C1 P2 C20 112.6(2) . .
N2 P2 C14 109.6(2) . .
C1 P2 C14 112.2(2) . .
C20 P2 C14 106.3(2) . .
N1 Si1 C28 110.7(2) . .
N1 Si1 C27 113.1(2) . .
C28 Si1 C27 104.6(2) . .
N1 Si1 C26 111.14(19) . .
C28 Si1 C26 108.3(2) . .
C27 Si1 C26 108.9(2) . .
N2 Si2 C30 109.3(2) . .
N2 Si2 C29 111.6(2) . .
C30 Si2 C29 110.8(3) . .
N2 Si2 C31 112.7(2) . .
C30 Si2 C31 107.3(2) . .
C29 Si2 C31 105.0(2) . .
C32 O1 U1 168.9(3) . .
P2 C1 P1 144.6(3) . .
P2 C1 U1 95.90(19) . .
P1 C1 U1 96.30(19) . .
C7 C2 C3 119.6(4) . .
C7 C2 P1 122.7(3) . .
C3 C2 P1 117.6(3) . .
C2 C3 C4 120.2(4) . .
C5 C4 C3 119.6(4) . .
C6 C5 C4 120.6(4) . .
C5 C6 C7 119.8(4) . .
C2 C7 C6 120.2(4) . .
C13 C8 C9 118.2(4) . .
C13 C8 P1 119.2(4) . .
C9 C8 P1 122.6(4) . .
C8 C9 C10 120.8(5) . .
C11 C10 C9 120.2(5) . .
C10 C11 C12 120.2(5) . .
C11 C12 C13 119.8(5) . .
C8 C13 C12 120.6(5) . .
C15 C14 C19 118.8(4) . .
C15 C14 P2 116.3(4) . .
C19 C14 P2 124.7(4) . .
C16 C15 C14 121.3(5) . .
C17 C16 C15 119.3(5) . .
C16 C17 C18 120.2(5) . .
C19 C18 C17 120.3(5) . .
C18 C19 C14 120.1(5) . .
C25 C20 C21 119.0(4) . .
C25 C20 P2 119.8(3) . .
C21 C20 P2 120.7(3) . .
C22 C21 C20 119.9(4) . .
C21 C22 C23 120.8(4) . .
C24 C23 C22 119.4(4) . .
C25 C24 C23 120.3(4) . .
C24 C25 C20 120.6(4) . .
O1 C32 C37 118.2(4) . .
O1 C32 C33 119.2(4) . .
C37 C32 C33 122.6(4) . .
C32 C33 C34 112.0(4) . .
C32 C33 C36 109.1(4) . .
C34 C33 C36 108.7(4) . .
C32 C33 C35 107.9(4) . .
C34 C33 C35 111.6(5) . .
C36 C33 C35 107.5(4) . .
C38 C37 C42 118.6(5) . .
C38 C37 C32 116.7(4) . .
C42 C37 C32 124.7(5) . .
C37 C38 C39 120.3(5) . .
C40 C39 C38 120.8(5) . .
C39 C40 C41 119.5(5) . .
C40 C41 C42 121.0(5) . .
C41 C42 C37 119.7(5) . .
C49 C44 C45 118.3(8) . .
C49 C44 C43 122.2(7) . .
C45 C44 C43 119.5(7) . .
C44 C45 C46 118.7(7) . .
C47 C46 C45 121.9(8) . .
C48 C47 C46 117.6(8) . .
C47 C48 C49 120.8(7) . .
C44 C49 C48 122.5(7) . .

loop_
_geom_bond_atom_site_label_1
_geom_bond_atom_site_label_2
_geom_bond_distance
_geom_bond_site_symmetry_2
U1 C1 2.346(4) .
U1 N2 2.423(3) .
U1 N1 2.433(3) .
U1 O1 2.453(3) .
U1 Cl2 2.6223(10) .
U1 Cl1 2.8470(10) 2_666
U1 Cl1 2.8471(9) .
Cl1 U1 2.8470(10) 2_666
N1 P1 1.621(4) .
N1 Si1 1.740(4) .
N2 P2 1.621(4) .
N2 Si2 1.739(4) .
P1 C1 1.675(4) .
P1 C2 1.821(4) .
P1 C8 1.824(4) .
P2 C1 1.672(4) .
P2 C20 1.816(4) .
P2 C14 1.823(5) .
Si1 C28 1.865(5) .
Si1 C27 1.873(5) .
Si1 C26 1.880(5) .
Si2 C30 1.865(5) .
Si2 C29 1.867(5) .
Si2 C31 1.888(5) .
O1 C32 1.239(6) .
C2 C7 1.389(6) .
C2 C3 1.399(6) .
C3 C4 1.399(6) .
C4 C5 1.391(7) .
C5 C6 1.381(7) .
C6 C7 1.404(7) .
C8 C13 1.384(7) .
C8 C9 1.385(6) .
C9 C10 1.398(7) .
C10 C11 1.360(8) .
C11 C12 1.372(8) .
C12 C13 1.404(7) .
C14 C15 1.388(7) .
C14 C19 1.397(6) .
C15 C16 1.386(7) .
C16 C17 1.380(8) .
C17 C18 1.390(7) .
C18 C19 1.381(7) .
C20 C25 1.398(7) .
C20 C21 1.411(6) .
C21 C22 1.382(7) .
C22 C23 1.397(7) .
C23 C24 1.390(7) .
C24 C25 1.389(7) .
C32 C37 1.483(7) .
C32 C33 1.528(7) .
C33 C34 1.528(7) .
C33 C36 1.533(7) .
C33 C35 1.549(7) .
C37 C38 1.386(7) .
C37 C42 1.409(7) .
C38 C39 1.398(8) .
C39 C40 1.360(8) .
C40 C41 1.383(8) .
C41 C42 1.384(8) .
C43 C44 1.507(11) .
C44 C49 1.362(10) .
C44 C45 1.372(11) .
C45 C46 1.391(12) .
C46 C47 1.386(11) .
C47 C48 1.344(11) .
C48 C49 1.366(11) .
